data_7058975
loop_
_publ_author_name
'Br\"ullingen, Eric'
'Neud\"orfl, J\"org-Martin'
'Goldfuss, Bernd'

_publ_section_title
;
 Ligand's electronegativity controls the sense of enantioselectivity in
 BIFOP-X palladium-catalyzed allylic alkylations
;
_journal_issue 39
_journal_name_full 'New Journal of Chemistry'
_journal_page_first 15743
_journal_paper_doi 10.1039/C9NJ02798J
_journal_volume 43
_journal_year 2019
_chemical_absolute_configuration ad
_chemical_formula_moiety 'C34 H42 O2'
_chemical_formula_sum 'C34 H42 O2'
_chemical_formula_weight 482.67
_space_group_crystal_system orthorhombic
_space_group_IT_number 19
_space_group_name_Hall 'P 2ac 2ab'
_space_group_name_H-M_alt 'P 21 21 21'
_atom_sites_solution_hydrogens geom
_audit_creation_method SHELXL-2014/7
_audit_update_record
;
2018-12-20 deposited with the CCDC.	2019-09-09 downloaded from the CCDC.
;
_cell_angle_alpha 90
_cell_angle_beta 90
_cell_angle_gamma 90
_cell_formula_units_Z 4
_cell_length_a 7.4531(13)
_cell_length_b 16.561(6)
_cell_length_c 22.022(7)
_cell_measurement_reflns_used 9877
_cell_measurement_temperature 100(2)
_cell_measurement_theta_max 72.10
_cell_measurement_theta_min 3.34
_cell_volume 2718.2(14)
_computing_cell_refinement 'Bruker APEX 3'
_computing_data_collection 'Bruker APEX 3'
_computing_data_reduction 'Bruker APEX 3'
_computing_molecular_graphics 'SCHAKAL99 (E. Keller 1999)'
_computing_publication_material 'PLATON (A. L. Spek 1980-2015)'
_computing_structure_refinement
;
SHELXL-2014/7 (Sheldrick, 2014)
SHELXLE (C. B. Huebschle 2016)'
;
_computing_structure_solution 'SHELXT  (Sheldrick, 2015)'
_diffrn_ambient_temperature 100(2)
_diffrn_measured_fraction_theta_full 0.994
_diffrn_measured_fraction_theta_max 0.992
_diffrn_measurement_device_type 'Bruker D8 Venture'
_diffrn_measurement_method 'phi / omega scans'
_diffrn_radiation_type CuK\a
_diffrn_radiation_wavelength 1.54178
_diffrn_reflns_av_R_equivalents 0.0527
_diffrn_reflns_av_unetI/netI 0.0402
_diffrn_reflns_Laue_measured_fraction_full 0.994
_diffrn_reflns_Laue_measured_fraction_max 0.992
_diffrn_reflns_limit_h_max 9
_diffrn_reflns_limit_h_min -8
_diffrn_reflns_limit_k_max 20
_diffrn_reflns_limit_k_min -20
_diffrn_reflns_limit_l_max 27
_diffrn_reflns_limit_l_min -27
_diffrn_reflns_number 26381
_diffrn_reflns_point_group_measured_fraction_full 0.996
_diffrn_reflns_point_group_measured_fraction_max 0.992
_diffrn_reflns_theta_full 67.679
_diffrn_reflns_theta_max 72.347
_diffrn_reflns_theta_min 3.339
_diffrn_source 'micro focus'
_exptl_absorpt_coefficient_mu 0.543
_exptl_absorpt_correction_T_max 0.7536
_exptl_absorpt_correction_T_min 0.5097
_exptl_absorpt_correction_type multi-scan
_exptl_absorpt_process_details 'Bruker SADABS'
_exptl_crystal_colour colourless
_exptl_crystal_density_diffrn 1.179
_exptl_crystal_description needle
_exptl_crystal_F_000 1048
_exptl_crystal_size_max 0.300
_exptl_crystal_size_mid 0.040
_exptl_crystal_size_min 0.020
_refine_diff_density_max 0.363
_refine_diff_density_min -0.408
_refine_diff_density_rms 0.132
_refine_ls_abs_structure_details
;
 Flack x determined using 2143 quotients [(I+)-(I-)]/[(I+)+(I-)]
 (Parsons, Flack and Wagner, Acta Cryst. B69 (2013) 249-259).
;
_refine_ls_abs_structure_Flack 0.07(9)
_refine_ls_extinction_method none
_refine_ls_goodness_of_fit_ref 1.074
_refine_ls_hydrogen_treatment constr
_refine_ls_matrix_type full
_refine_ls_number_parameters 333
_refine_ls_number_reflns 5335
_refine_ls_number_restraints 0
_refine_ls_restrained_S_all 1.074
_refine_ls_R_factor_all 0.0414
_refine_ls_R_factor_gt 0.0400
_refine_ls_shift/su_max 0.000
_refine_ls_shift/su_mean 0.000
_refine_ls_structure_factor_coef Fsqd
_refine_ls_weighting_details 'w=1/[\s^2^(Fo^2^)+(0.0684P)^2^+0.4299P] where P=(Fo^2^+2Fc^2^)/3'
_refine_ls_weighting_scheme calc
_refine_ls_wR_factor_gt 0.1051
_refine_ls_wR_factor_ref 0.1064
_reflns_Friedel_coverage 0.753
_reflns_Friedel_fraction_full 0.998
_reflns_Friedel_fraction_max 0.992
_reflns_number_gt 5157
_reflns_number_total 5335
_reflns_threshold_expression 'I > 2\s(I)'
_cod_data_source_file c9nj02798j2.cif
_cod_data_source_block eb-ox
_cod_database_code 7058975
_shelx_shelxl_version_number 2014/7
_shelx_space_group_comment
;
The symmetry employed for this shelxl refinement is uniquely defined
by the following loop, which should always be used as a source of
symmetry information in preference to the above space-group names.
They are only intended as comments.
;
_shelx_estimated_absorpt_t_min 0.854
_shelx_estimated_absorpt_t_max 0.989

loop_
_space_group_symop_operation_xyz
'x, y, z'
'-x+1/2, -y, z+1/2'
'x+1/2, -y+1/2, -z'
'-x, y+1/2, -z+1/2'

loop_
_atom_site_label
_atom_site_type_symbol
_atom_site_fract_x
_atom_site_fract_y
_atom_site_fract_z
_atom_site_U_iso_or_equiv
_atom_site_adp_type
_atom_site_occupancy
_atom_site_site_symmetry_order
_atom_site_calc_flag
_atom_site_refinement_flags_posn
_atom_site_refinement_flags_adp
O1 O 0.1292(2) 0.05408(9) 0.18948(6) 0.0173(3) Uani 1 1 d . .
O2 O 0.3126(2) 0.16334(9) 0.55303(6) 0.0181(3) Uani 1 1 d . .
C1 C 0.1089(3) 0.02611(12) 0.24795(9) 0.0127(4) Uani 1 1 d . .
C2 C 0.1920(3) 0.06831(11) 0.29558(9) 0.0109(4) Uani 1 1 d . .
C3 C 0.1514(3) 0.04366(11) 0.35582(8) 0.0102(4) Uani 1 1 d . .
C4 C 0.2363(3) 0.10226(12) 0.39715(9) 0.0111(4) Uani 1 1 d . .
C5 C 0.2278(3) 0.10654(12) 0.46050(9) 0.0131(4) Uani 1 1 d . .
H5 H 0.1557 0.0696 0.4827 0.016 Uiso 1 1 calc R U
C6 C 0.3259(3) 0.16530(12) 0.49045(9) 0.0135(4) Uani 1 1 d . .
C7 C 0.4200(4) 0.21909(15) 0.58572(10) 0.0258(5) Uani 1 1 d . .
H7A H 0.5465 0.2109 0.5752 0.039 Uiso 1 1 calc R U
H7B H 0.4035 0.2106 0.6294 0.039 Uiso 1 1 calc R U
H7C H 0.3844 0.2743 0.5752 0.039 Uiso 1 1 calc R U
C8 C 0.4275(3) 0.22119(12) 0.45859(9) 0.0142(4) Uani 1 1 d . .
H8 H 0.4939 0.2615 0.4795 0.017 Uiso 1 1 calc R U
C9 C 0.4307(3) 0.21729(12) 0.39508(9) 0.0144(4) Uani 1 1 d . .
H9 H 0.5006 0.2553 0.3731 0.017 Uiso 1 1 calc R U
C10 C 0.3338(3) 0.15900(12) 0.36336(9) 0.0115(4) Uani 1 1 d . .
C11 C 0.3244(3) 0.14037(11) 0.29487(8) 0.0110(4) Uani 1 1 d . .
C12 C 0.2627(3) 0.21401(12) 0.25338(9) 0.0132(4) Uani 1 1 d . .
C13 C 0.3621(3) 0.19796(12) 0.19303(9) 0.0165(4) Uani 1 1 d . .
H13A H 0.3231 0.1473 0.1731 0.020 Uiso 1 1 calc R U
H13B H 0.3530 0.2437 0.1643 0.020 Uiso 1 1 calc R U
C14 C 0.5480(3) 0.19093(13) 0.22182(9) 0.0173(4) Uani 1 1 d . .
H14 H 0.6463 0.1816 0.1917 0.021 Uiso 1 1 calc R U
C15 C 0.5210(3) 0.11969(12) 0.26692(9) 0.0149(4) Uani 1 1 d . .
C16 C 0.6701(3) 0.11171(13) 0.31434(10) 0.0178(4) Uani 1 1 d . .
H16A H 0.6372 0.0702 0.3440 0.027 Uiso 1 1 calc R U
H16B H 0.6864 0.1635 0.3351 0.027 Uiso 1 1 calc R U
H16C H 0.7823 0.0963 0.2942 0.027 Uiso 1 1 calc R U
C17 C 0.5257(3) 0.03937(13) 0.23149(10) 0.0190(4) Uani 1 1 d . .
H17A H 0.6453 0.0316 0.2139 0.029 Uiso 1 1 calc R U
H17B H 0.4362 0.0409 0.1989 0.029 Uiso 1 1 calc R U
H17C H 0.4986 -0.0054 0.2591 0.029 Uiso 1 1 calc R U
C18 C 0.5613(3) 0.27316(13) 0.25496(10) 0.0186(4) Uani 1 1 d . .
H18A H 0.6119 0.3152 0.2280 0.022 Uiso 1 1 calc R U
H18B H 0.6364 0.2689 0.2919 0.022 Uiso 1 1 calc R U
C19 C 0.3628(3) 0.29189(12) 0.27134(9) 0.0156(4) Uani 1 1 d . .
H19A H 0.3495 0.3031 0.3153 0.019 Uiso 1 1 calc R U
H19B H 0.3177 0.3388 0.2480 0.019 Uiso 1 1 calc R U
C20 C 0.0596(3) 0.22474(12) 0.25153(9) 0.0161(4) Uani 1 1 d . .
H20A H 0.0121 0.2244 0.2930 0.024 Uiso 1 1 calc R U
H20B H 0.0058 0.1804 0.2284 0.024 Uiso 1 1 calc R U
H20C H 0.0305 0.2763 0.2320 0.024 Uiso 1 1 calc R U
C21 C 0.0490(3) -0.02548(11) 0.36918(9) 0.0115(4) Uani 1 1 d . .
C22 C -0.0209(3) -0.06659(11) 0.31973(9) 0.0133(4) Uani 1 1 d . .
H22 H -0.0892 -0.1141 0.3268 0.016 Uiso 1 1 calc R U
C23 C 0.0047(3) -0.04124(12) 0.26018(9) 0.0141(4) Uani 1 1 d . .
H23 H -0.0494 -0.0702 0.2278 0.017 Uiso 1 1 calc R U
C24 C 0.0160(3) -0.06219(11) 0.43040(9) 0.0124(4) Uani 1 1 d . .
C25 C 0.0884(3) -0.14762(12) 0.44295(9) 0.0157(4) Uani 1 1 d . .
C26 C 0.1596(3) -0.07610(12) 0.47846(9) 0.0148(4) Uani 1 1 d . .
H26 H 0.2852 -0.0560 0.4734 0.018 Uiso 1 1 calc R U
C27 C 0.0666(3) -0.07743(13) 0.53994(10) 0.0202(5) Uani 1 1 d . .
H27A H 0.0521 -0.0227 0.5574 0.024 Uiso 1 1 calc R U
H27B H 0.1281 -0.1130 0.5694 0.024 Uiso 1 1 calc R U
C28 C -0.1124(3) -0.11323(13) 0.51757(10) 0.0198(5) Uani 1 1 d . .
H28 H -0.2063 -0.1221 0.5493 0.024 Uiso 1 1 calc R U
C29 C -0.1660(3) -0.05680(12) 0.46384(9) 0.0163(4) Uani 1 1 d . .
C30 C -0.2177(3) 0.02888(13) 0.48395(11) 0.0209(5) Uani 1 1 d . .
H30A H -0.2191 0.0647 0.4486 0.031 Uiso 1 1 calc R U
H30B H -0.1298 0.0487 0.5135 0.031 Uiso 1 1 calc R U
H30C H -0.3370 0.0279 0.5026 0.031 Uiso 1 1 calc R U
C31 C -0.3232(3) -0.09111(13) 0.42694(11) 0.0213(5) Uani 1 1 d . .
H31A H -0.4263 -0.0998 0.4538 0.032 Uiso 1 1 calc R U
H31B H -0.2876 -0.1426 0.4086 0.032 Uiso 1 1 calc R U
H31C H -0.3561 -0.0529 0.3949 0.032 Uiso 1 1 calc R U
C32 C -0.0440(3) -0.18928(13) 0.48494(10) 0.0208(5) Uani 1 1 d . .
H32A H 0.0155 -0.2274 0.5131 0.025 Uiso 1 1 calc R U
H32B H -0.1404 -0.2174 0.4623 0.025 Uiso 1 1 calc R U
C33 C 0.2021(3) -0.19344(13) 0.39859(10) 0.0199(5) Uani 1 1 d . .
H33A H 0.2788 -0.2316 0.4206 0.030 Uiso 1 1 calc R U
H33B H 0.2772 -0.1556 0.3757 0.030 Uiso 1 1 calc R U
H33C H 0.1246 -0.2232 0.3704 0.030 Uiso 1 1 calc R U
C34 C 0.0537(4) 0.00872(16) 0.14103(10) 0.0290(6) Uani 1 1 d . .
H34A H 0.1049 -0.0458 0.1410 0.044 Uiso 1 1 calc R U
H34B H 0.0809 0.0353 0.1023 0.044 Uiso 1 1 calc R U
H34C H -0.0766 0.0054 0.1463 0.044 Uiso 1 1 calc R U

loop_
_atom_site_aniso_label
_atom_site_aniso_U_11
_atom_site_aniso_U_22
_atom_site_aniso_U_33
_atom_site_aniso_U_23
_atom_site_aniso_U_13
_atom_site_aniso_U_12
O1 0.0226(8) 0.0173(7) 0.0120(6) 0.0003(5) -0.0010(6) -0.0037(6)
O2 0.0219(8) 0.0201(7) 0.0124(6) -0.0020(5) -0.0013(6) -0.0053(7)
C1 0.0139(10) 0.0122(9) 0.0121(8) 0.0002(7) 0.0008(8) 0.0027(8)
C2 0.0075(9) 0.0092(8) 0.0161(9) 0.0017(7) 0.0016(7) 0.0010(8)
C3 0.0077(9) 0.0089(9) 0.0140(8) 0.0004(7) -0.0005(7) 0.0026(7)
C4 0.0067(9) 0.0103(8) 0.0164(9) -0.0008(7) -0.0003(8) 0.0016(7)
C5 0.0112(10) 0.0131(9) 0.0149(9) 0.0014(7) 0.0009(8) -0.0022(8)
C6 0.0126(10) 0.0149(9) 0.0129(9) -0.0011(7) -0.0010(8) 0.0019(8)
C7 0.0304(13) 0.0287(12) 0.0184(10) -0.0081(9) -0.0017(10) -0.0096(11)
C8 0.0124(10) 0.0118(9) 0.0185(9) -0.0035(7) -0.0026(8) -0.0031(8)
C9 0.0122(10) 0.0122(9) 0.0189(9) 0.0016(7) 0.0004(8) -0.0015(8)
C10 0.0091(9) 0.0106(8) 0.0149(9) 0.0008(7) 0.0010(8) 0.0011(8)
C11 0.0096(9) 0.0094(8) 0.0141(8) 0.0005(7) -0.0005(8) -0.0006(7)
C12 0.0136(10) 0.0115(9) 0.0144(8) 0.0031(7) -0.0001(8) 0.0003(8)
C13 0.0195(11) 0.0155(9) 0.0144(9) 0.0035(7) 0.0033(9) 0.0001(8)
C14 0.0160(11) 0.0176(10) 0.0183(9) 0.0035(8) 0.0057(8) -0.0023(9)
C15 0.0115(10) 0.0137(9) 0.0196(9) 0.0014(8) 0.0040(8) 0.0010(8)
C16 0.0117(10) 0.0160(9) 0.0256(10) 0.0025(8) 0.0015(9) 0.0015(8)
C17 0.0141(10) 0.0174(10) 0.0256(10) -0.0028(8) 0.0046(9) 0.0027(9)
C18 0.0168(11) 0.0156(9) 0.0233(10) 0.0057(8) 0.0012(9) -0.0043(8)
C19 0.0170(11) 0.0103(9) 0.0195(9) 0.0038(7) -0.0008(8) -0.0010(8)
C20 0.0156(11) 0.0117(9) 0.0211(9) 0.0020(7) -0.0010(9) 0.0028(8)
C21 0.0080(9) 0.0098(8) 0.0167(9) 0.0013(7) -0.0002(8) 0.0029(8)
C22 0.0105(10) 0.0086(8) 0.0207(10) -0.0001(7) 0.0002(8) -0.0005(8)
C23 0.0150(10) 0.0108(9) 0.0167(9) -0.0027(7) -0.0029(8) 0.0009(8)
C24 0.0119(10) 0.0095(8) 0.0158(9) 0.0019(7) 0.0000(8) -0.0008(7)
C25 0.0149(11) 0.0122(9) 0.0200(9) 0.0045(7) 0.0001(8) 0.0024(8)
C26 0.0136(10) 0.0152(9) 0.0157(9) 0.0031(7) -0.0016(8) 0.0009(8)
C27 0.0241(12) 0.0201(10) 0.0165(9) 0.0046(8) 0.0015(9) 0.0013(9)
C28 0.0200(11) 0.0185(10) 0.0208(9) 0.0056(8) 0.0063(9) 0.0007(9)
C29 0.0138(10) 0.0147(9) 0.0202(9) 0.0040(8) 0.0033(9) -0.0001(8)
C30 0.0189(11) 0.0187(10) 0.0252(10) 0.0001(8) 0.0048(9) 0.0023(9)
C31 0.0133(11) 0.0186(10) 0.0319(11) 0.0028(9) 0.0027(10) -0.0027(9)
C32 0.0232(12) 0.0145(9) 0.0246(10) 0.0065(8) 0.0023(9) -0.0002(9)
C33 0.0215(11) 0.0165(10) 0.0216(10) 0.0007(8) -0.0008(9) 0.0067(9)
C34 0.0350(15) 0.0385(14) 0.0136(10) -0.0031(9) -0.0003(10) -0.0162(12)

loop_
_atom_type_symbol
_atom_type_description
_atom_type_scat_dispersion_real
_atom_type_scat_dispersion_imag
_atom_type_scat_source
C C 0.0181 0.0091 'International Tables Vol C Tables 4.2.6.8 and 6.1.1.4'
H H 0.0000 0.0000 'International Tables Vol C Tables 4.2.6.8 and 6.1.1.4'
O O 0.0492 0.0322 'International Tables Vol C Tables 4.2.6.8 and 6.1.1.4'

loop_
_geom_angle_atom_site_label_1
_geom_angle_atom_site_label_2
_geom_angle_atom_site_label_3
_geom_angle
C1 O1 C34 118.74(17)
C6 O2 C7 116.78(17)
O1 C1 C23 120.97(18)
O1 C1 C2 118.85(17)
C23 C1 C2 120.17(18)
C1 C2 C3 117.42(17)
C1 C2 C11 131.07(17)
C3 C2 C11 111.50(16)
C21 C3 C2 122.99(18)
C21 C3 C4 129.77(18)
C2 C3 C4 107.24(17)
C5 C4 C10 121.26(18)
C5 C4 C3 129.09(19)
C10 C4 C3 109.65(17)
C6 C5 C4 119.16(18)
C6 C5 H5 120.4
C4 C5 H5 120.4
O2 C6 C5 114.89(18)
O2 C6 C8 124.00(19)
C5 C6 C8 121.11(18)
O2 C7 H7A 109.5
O2 C7 H7B 109.5
H7A C7 H7B 109.5
O2 C7 H7C 109.5
H7A C7 H7C 109.5
H7B C7 H7C 109.5
C6 C8 C9 118.93(18)
C6 C8 H8 120.5
C9 C8 H8 120.5
C10 C9 C8 121.60(19)
C10 C9 H9 119.2
C8 C9 H9 119.2
C9 C10 C4 117.85(18)
C9 C10 C11 130.77(18)
C4 C10 C11 111.20(17)
C10 C11 C2 100.00(15)
C10 C11 C12 114.94(15)
C2 C11 C12 114.35(16)
C10 C11 C15 111.81(16)
C2 C11 C15 114.55(15)
C12 C11 C15 101.79(15)
C20 C12 C19 112.94(17)
C20 C12 C13 118.25(18)
C19 C12 C13 97.62(16)
C20 C12 C11 113.04(17)
C19 C12 C11 110.73(16)
C13 C12 C11 102.92(16)
C14 C13 C12 95.22(16)
C14 C13 H13A 112.7
C12 C13 H13A 112.7
C14 C13 H13B 112.7
C12 C13 H13B 112.7
H13A C13 H13B 110.2
C13 C14 C18 100.77(17)
C13 C14 C15 101.85(17)
C18 C14 C15 112.00(16)
C13 C14 H14 113.6
C18 C14 H14 113.6
C15 C14 H14 113.6
C16 C15 C17 104.71(17)
C16 C15 C14 114.02(18)
C17 C15 C14 109.16(17)
C16 C15 C11 114.48(16)
C17 C15 C11 113.19(17)
C14 C15 C11 101.46(16)
C15 C16 H16A 109.5
C15 C16 H16B 109.5
H16A C16 H16B 109.5
C15 C16 H16C 109.5
H16A C16 H16C 109.5
H16B C16 H16C 109.5
C15 C17 H17A 109.5
C15 C17 H17B 109.5
H17A C17 H17B 109.5
C15 C17 H17C 109.5
H17A C17 H17C 109.5
H17B C17 H17C 109.5
C14 C18 C19 102.94(17)
C14 C18 H18A 111.2
C19 C18 H18A 111.2
C14 C18 H18B 111.2
C19 C18 H18B 111.2
H18A C18 H18B 109.1
C12 C19 C18 103.54(16)
C12 C19 H19A 111.1
C18 C19 H19A 111.1
C12 C19 H19B 111.1
C18 C19 H19B 111.1
H19A C19 H19B 109.0
C12 C20 H20A 109.5
C12 C20 H20B 109.5
H20A C20 H20B 109.5
C12 C20 H20C 109.5
H20A C20 H20C 109.5
H20B C20 H20C 109.5
C22 C21 C3 116.06(18)
C22 C21 C24 116.47(17)
C3 C21 C24 127.37(18)
C21 C22 C23 122.77(19)
C21 C22 H22 118.6
C23 C22 H22 118.6
C1 C23 C22 120.24(18)
C1 C23 H23 119.9
C22 C23 H23 119.9
C21 C24 C26 124.82(17)
C21 C24 C25 118.46(17)
C26 C24 C25 59.31(13)
C21 C24 C29 123.29(17)
C26 C24 C29 107.12(16)
C25 C24 C29 105.98(16)
C33 C25 C26 122.29(19)
C33 C25 C32 122.29(19)
C26 C25 C32 105.57(17)
C33 C25 C24 123.12(18)
C26 C25 C24 59.80(13)
C32 C25 C24 107.39(17)
C25 C26 C27 106.77(17)
C25 C26 C24 60.89(13)
C27 C26 C24 107.48(18)
C25 C26 H26 122.0
C27 C26 H26 122.0
C24 C26 H26 122.0
C26 C27 C28 96.63(17)
C26 C27 H27A 112.4
C28 C27 H27A 112.4
C26 C27 H27B 112.4
C28 C27 H27B 112.4
H27A C27 H27B 110.0
C32 C28 C27 100.25(18)
C32 C28 C29 102.79(17)
C27 C28 C29 103.53(17)
C32 C28 H28 116.0
C27 C28 H28 116.0
C29 C28 H28 116.0
C31 C29 C30 107.66(18)
C31 C29 C24 113.34(17)
C30 C29 C24 114.25(17)
C31 C29 C28 112.05(18)
C30 C29 C28 113.53(18)
C24 C29 C28 95.85(17)
C29 C30 H30A 109.5
C29 C30 H30B 109.5
H30A C30 H30B 109.5
C29 C30 H30C 109.5
H30A C30 H30C 109.5
H30B C30 H30C 109.5
C29 C31 H31A 109.5
C29 C31 H31B 109.5
H31A C31 H31B 109.5
C29 C31 H31C 109.5
H31A C31 H31C 109.5
H31B C31 H31C 109.5
C25 C32 C28 97.35(17)
C25 C32 H32A 112.3
C28 C32 H32A 112.3
C25 C32 H32B 112.3
C28 C32 H32B 112.3
H32A C32 H32B 109.9
C25 C33 H33A 109.5
C25 C33 H33B 109.5
H33A C33 H33B 109.5
C25 C33 H33C 109.5
H33A C33 H33C 109.5
H33B C33 H33C 109.5
O1 C34 H34A 109.5
O1 C34 H34B 109.5
H34A C34 H34B 109.5
O1 C34 H34C 109.5
H34A C34 H34C 109.5
H34B C34 H34C 109.5

loop_
_geom_bond_atom_site_label_1
_geom_bond_atom_site_label_2
_geom_bond_distance
O1 C1 1.377(2)
O1 C34 1.421(3)
O2 C6 1.382(2)
O2 C7 1.418(3)
C1 C23 1.385(3)
C1 C2 1.405(3)
C2 C3 1.421(3)
C2 C11 1.548(3)
C3 C21 1.407(3)
C3 C4 1.473(3)
C4 C5 1.398(3)
C4 C10 1.402(3)
C5 C6 1.384(3)
C5 H5 0.9500
C6 C8 1.387(3)
C7 H7A 0.9800
C7 H7B 0.9800
C7 H7C 0.9800
C8 C9 1.400(3)
C8 H8 0.9500
C9 C10 1.393(3)
C9 H9 0.9500
C10 C11 1.541(3)
C11 C12 1.592(3)
C11 C15 1.626(3)
C12 C20 1.524(3)
C12 C19 1.542(3)
C12 C13 1.545(3)
C13 C14 1.528(3)
C13 H13A 0.9900
C13 H13B 0.9900
C14 C18 1.548(3)
C14 C15 1.555(3)
C14 H14 1.0000
C15 C16 1.531(3)
C15 C17 1.543(3)
C16 H16A 0.9800
C16 H16B 0.9800
C16 H16C 0.9800
C17 H17A 0.9800
C17 H17B 0.9800
C17 H17C 0.9800
C18 C19 1.554(3)
C18 H18A 0.9900
C18 H18B 0.9900
C19 H19A 0.9900
C19 H19B 0.9900
C20 H20A 0.9800
C20 H20B 0.9800
C20 H20C 0.9800
C21 C22 1.386(3)
C21 C24 1.499(3)
C22 C23 1.390(3)
C22 H22 0.9500
C23 H23 0.9500
C24 C26 1.523(3)
C24 C25 1.539(3)
C24 C29 1.546(3)
C25 C33 1.499(3)
C25 C26 1.515(3)
C25 C32 1.518(3)
C26 C27 1.521(3)
C26 H26 1.0000
C27 C28 1.541(3)
C27 H27A 0.9900
C27 H27B 0.9900
C28 C32 1.537(3)
C28 C29 1.560(3)
C28 H28 1.0000
C29 C31 1.535(3)
C29 C30 1.535(3)
C30 H30A 0.9800
C30 H30B 0.9800
C30 H30C 0.9800
C31 H31A 0.9800
C31 H31B 0.9800
C31 H31C 0.9800
C32 H32A 0.9900
C32 H32B 0.9900
C33 H33A 0.9800
C33 H33B 0.9800
C33 H33C 0.9800
C34 H34A 0.9800
C34 H34B 0.9800
C34 H34C 0.9800

loop_
_geom_torsion_atom_site_label_1
_geom_torsion_atom_site_label_2
_geom_torsion_atom_site_label_3
_geom_torsion_atom_site_label_4
_geom_torsion
C34 O1 C1 C23 -5.2(3)
C34 O1 C1 C2 176.4(2)
O1 C1 C2 C3 172.76(18)
C23 C1 C2 C3 -5.6(3)
O1 C1 C2 C11 -6.6(3)
C23 C1 C2 C11 175.0(2)
C1 C2 C3 C21 7.1(3)
C11 C2 C3 C21 -173.43(18)
C1 C2 C3 C4 -173.39(17)
C11 C2 C3 C4 6.1(2)
C21 C3 C4 C5 -4.0(4)
C2 C3 C4 C5 176.5(2)
C21 C3 C4 C10 176.60(19)
C2 C3 C4 C10 -2.9(2)
C10 C4 C5 C6 -3.6(3)
C3 C4 C5 C6 177.09(19)
C7 O2 C6 C5 176.01(19)
C7 O2 C6 C8 -4.3(3)
C4 C5 C6 O2 -178.36(18)
C4 C5 C6 C8 2.0(3)
O2 C6 C8 C9 -180.0(2)
C5 C6 C8 C9 -0.3(3)
C6 C8 C9 C10 0.3(3)
C8 C9 C10 C4 -1.9(3)
C8 C9 C10 C11 -176.5(2)
C5 C4 C10 C9 3.6(3)
C3 C4 C10 C9 -177.03(17)
C5 C4 C10 C11 179.15(18)
C3 C4 C10 C11 -1.4(2)
C9 C10 C11 C2 179.5(2)
C4 C10 C11 C2 4.7(2)
C9 C10 C11 C12 -57.5(3)
C4 C10 C11 C12 127.62(18)
C9 C10 C11 C15 57.9(3)
C4 C10 C11 C15 -116.99(18)
C1 C2 C11 C10 172.9(2)
C3 C2 C11 C10 -6.5(2)
C1 C2 C11 C12 49.5(3)
C3 C2 C11 C12 -129.89(17)
C1 C2 C11 C15 -67.4(3)
C3 C2 C11 C15 113.15(18)
C10 C11 C12 C20 -82.0(2)
C2 C11 C12 C20 32.9(2)
C15 C11 C12 C20 157.00(16)
C10 C11 C12 C19 45.9(2)
C2 C11 C12 C19 160.79(17)
C15 C11 C12 C19 -75.13(18)
C10 C11 C12 C13 149.35(18)
C2 C11 C12 C13 -95.78(19)
C15 C11 C12 C13 28.30(19)
C20 C12 C13 C14 -178.78(17)
C19 C12 C13 C14 60.00(17)
C11 C12 C13 C14 -53.39(18)
C12 C13 C14 C18 -56.28(17)
C12 C13 C14 C15 59.15(18)
C13 C14 C15 C16 -165.23(17)
C18 C14 C15 C16 -58.3(2)
C13 C14 C15 C17 78.1(2)
C18 C14 C15 C17 -175.02(18)
C13 C14 C15 C11 -41.64(18)
C18 C14 C15 C11 65.3(2)
C10 C11 C15 C16 7.7(2)
C2 C11 C15 C16 -105.19(19)
C12 C11 C15 C16 130.86(17)
C10 C11 C15 C17 127.57(18)
C2 C11 C15 C17 14.7(2)
C12 C11 C15 C17 -109.23(18)
C10 C11 C15 C14 -115.61(17)
C2 C11 C15 C14 131.53(17)
C12 C11 C15 C14 7.58(18)
C13 C14 C18 C19 30.64(18)
C15 C14 C18 C19 -77.0(2)
C20 C12 C19 C18 -166.60(17)
C13 C12 C19 C18 -41.50(18)
C11 C12 C19 C18 65.5(2)
C14 C18 C19 C12 7.06(19)
C2 C3 C21 C22 -3.8(3)
C4 C3 C21 C22 176.81(19)
C2 C3 C21 C24 172.39(19)
C4 C3 C21 C24 -7.0(3)
C3 C21 C22 C23 -1.0(3)
C24 C21 C22 C23 -177.62(19)
O1 C1 C23 C22 -177.14(19)
C2 C1 C23 C22 1.2(3)
C21 C22 C23 C1 2.3(3)
C22 C21 C24 C26 130.9(2)
C3 C21 C24 C26 -45.2(3)
C22 C21 C24 C25 60.2(3)
C3 C21 C24 C25 -115.9(2)
C22 C21 C24 C29 -76.7(2)
C3 C21 C24 C29 107.1(2)
C21 C24 C25 C33 4.7(3)
C26 C24 C25 C33 -111.0(2)
C29 C24 C25 C33 148.3(2)
C21 C24 C25 C26 115.7(2)
C29 C24 C25 C26 -100.73(17)
C21 C24 C25 C32 -146.07(19)
C26 C24 C25 C32 98.24(19)
C29 C24 C25 C32 -2.5(2)
C33 C25 C26 C27 -146.63(19)
C32 C25 C26 C27 -0.3(2)
C24 C25 C26 C27 101.03(18)
C33 C25 C26 C24 112.3(2)
C32 C25 C26 C24 -101.34(18)
C21 C24 C26 C25 -105.2(2)
C29 C24 C26 C25 98.75(17)
C21 C24 C26 C27 154.96(18)
C25 C24 C26 C27 -99.84(18)
C29 C24 C26 C27 -1.1(2)
C25 C26 C27 C28 -32.5(2)
C24 C26 C27 C28 31.56(19)
C26 C27 C28 C32 53.90(18)
C26 C27 C28 C29 -52.05(19)
C21 C24 C29 C31 57.0(3)
C26 C24 C29 C31 -146.52(17)
C25 C24 C29 C31 -84.4(2)
C21 C24 C29 C30 -66.8(2)
C26 C24 C29 C30 89.7(2)
C25 C24 C29 C30 151.79(18)
C21 C24 C29 C28 174.06(18)
C26 C24 C29 C28 -29.44(19)
C25 C24 C29 C28 32.70(19)
C32 C28 C29 C31 65.1(2)
C27 C28 C29 C31 169.09(18)
C32 C28 C29 C30 -172.70(18)
C27 C28 C29 C30 -68.7(2)
C32 C28 C29 C24 -53.04(19)
C27 C28 C29 C24 50.98(18)
C33 C25 C32 C28 179.4(2)
C26 C25 C32 C28 33.1(2)
C24 C25 C32 C28 -29.5(2)
C27 C28 C32 C25 -54.57(19)
C29 C28 C32 C25 52.0(2)
